data_2016282
loop_
_publ_author_name
'Low, John N.'
'Trilleras, Jorge'
'Cobo, Justo'
'Marchal, Antonio'
'Glidewell, Christopher'

_publ_section_title
;A three-dimensional hydrogen-bonded framework in
 2-amino-4,6-bis[<i>N</i>-methyl-<i>N</i>-(4-methylphenyl)amino]pyrimidine-5-carbaldehyde
 and hydrogen-bonded sheets in
 2-amino-4-(indolin-1-yl)-6-methoxypyrimidine-5-carbaldehyde
;
_journal_coeditor_code SK3170
_journal_issue 11
_journal_name_full 'Acta Crystallographica Section C'
_journal_page_first o681
_journal_page_last o684
_journal_paper_doi 10.1107/S0108270107048809
_journal_volume 63
_journal_year 2007
_chemical_formula_iupac 'C14 H14 N4 O2'
_chemical_formula_moiety 'C14 H14 N4 O2'
_chemical_formula_sum 'C14 H14 N4 O2'
_chemical_formula_weight 270.29
_chemical_name_systematic
;
2-amino-4-(indolin-1-yl)-6-methoxypyrimidine-5-carbaldehyde
;
_space_group_IT_number 2
_symmetry_cell_setting triclinic
_symmetry_space_group_name_Hall '-P 1'
_symmetry_space_group_name_H-M 'P -1'
_atom_sites_solution_hydrogens geom
_atom_sites_solution_primary direct
_atom_sites_solution_secondary difmap
_cell_angle_alpha 108.983(4)
_cell_angle_beta 95.403(4)
_cell_angle_gamma 101.908(3)
_cell_formula_units_Z 4
_cell_length_a 8.2846(4)
_cell_length_b 11.2710(4)
_cell_length_c 15.0024(7)
_cell_measurement_reflns_used 5864
_cell_measurement_temperature 120(2)
_cell_measurement_theta_max 27.50
_cell_measurement_theta_min 3.04
_cell_volume 1276.33(11)
_computing_cell_refinement 'DIRAX/LSQ (Duisenberg <i>et al.</i>,  2000)'
_computing_data_collection 'COLLECT (Nonius, 1999)'
_computing_data_reduction 'EVALCCD (Duisenberg <i>et al.</i>,  2003)'
_computing_molecular_graphics 'PLATON (Spek, 2003)'
_computing_publication_material 'SHELXL97 (Sheldrick, 1997) and PRPKAPPA (Ferguson, 1999)'
_computing_structure_refinement 'OSCAIL (McArdle, 2003) and SHELXL97 (Sheldrick, 1997)'
_computing_structure_solution 'SIR2004 (Burla <i>et al.</i>,  2005)'
_diffrn_ambient_temperature 120(2)
_diffrn_detector_area_resol_mean 9.091
_diffrn_measured_fraction_theta_full 0.998
_diffrn_measured_fraction_theta_max 0.998
_diffrn_measurement_device_type 'Bruker Nonius KappaCCD area-detector'
_diffrn_measurement_method '\f and \w'
_diffrn_radiation_monochromator graphite
_diffrn_radiation_source 'Bruker Nonius FR591 rotating anode'
_diffrn_radiation_type 'Mo K\a'
_diffrn_radiation_wavelength 0.71073
_diffrn_reflns_av_R_equivalents 0.0446
_diffrn_reflns_av_sigmaI/netI 0.0434
_diffrn_reflns_limit_h_max 10
_diffrn_reflns_limit_h_min -10
_diffrn_reflns_limit_k_max 14
_diffrn_reflns_limit_k_min -14
_diffrn_reflns_limit_l_max 19
_diffrn_reflns_limit_l_min -19
_diffrn_reflns_number 31946
_diffrn_reflns_theta_full 27.50
_diffrn_reflns_theta_max 27.50
_diffrn_reflns_theta_min 3.04
_diffrn_standards_decay_% 0
_diffrn_standards_number 0
_exptl_absorpt_coefficient_mu 0.098
_exptl_absorpt_correction_T_max 0.986
_exptl_absorpt_correction_T_min 0.967
_exptl_absorpt_correction_type multi-scan
_exptl_absorpt_process_details '(SADABS; Sheldrick, 2003)'
_exptl_crystal_colour colourless
_exptl_crystal_density_diffrn 1.407
_exptl_crystal_density_method 'not measured'
_exptl_crystal_description plate
_exptl_crystal_F_000 568
_exptl_crystal_size_max 0.52
_exptl_crystal_size_mid 0.41
_exptl_crystal_size_min 0.14
_refine_diff_density_max 0.296
_refine_diff_density_min -0.375
_refine_ls_extinction_method none
_refine_ls_goodness_of_fit_ref 1.084
_refine_ls_hydrogen_treatment constr
_refine_ls_matrix_type full
_refine_ls_number_parameters 363
_refine_ls_number_reflns 5864
_refine_ls_number_restraints 0
_refine_ls_restrained_S_all 1.084
_refine_ls_R_factor_all 0.1012
_refine_ls_R_factor_gt 0.0553
_refine_ls_shift/su_max 0.001
_refine_ls_shift/su_mean 0.000
_refine_ls_structure_factor_coef Fsqd
_refine_ls_weighting_details 'w = 1/[\s^2^(Fo^2^)+(0.0832P)^2^+0.5084P] where P=(Fo^2^+2Fc^2^)/3'
_refine_ls_weighting_scheme calc
_refine_ls_wR_factor_gt 0.1318
_refine_ls_wR_factor_ref 0.1641
_reflns_number_gt 3790
_reflns_number_total 5864
_reflns_threshold_expression I>2\s(I)
_cod_data_source_file sk3170.cif
_cod_data_source_block II
_cod_original_cell_volume 1276.35(10)
_cod_database_code 2016282
_cod_database_fobs_code 2016282

loop_
_symmetry_equiv_pos_as_xyz
'x, y, z'
'-x, -y, -z'

loop_
_atom_site_type_symbol
_atom_site_label
_atom_site_fract_x
_atom_site_fract_y
_atom_site_fract_z
_atom_site_U_iso_or_equiv
_atom_site_adp_type
_atom_site_calc_flag
_atom_site_refinement_flags
_atom_site_occupancy
N N11 0.1123(2) 0.21765(17) 0.94923(12) 0.0218(4) Uani d . 1
C C12 0.2619(3) 0.19018(19) 0.95139(15) 0.0215(4) Uani d . 1
N N12 0.3465(2) 0.20113(17) 0.88162(13) 0.0250(4) Uani d . 1
N N13 0.3405(2) 0.15560(17) 1.01878(12) 0.0239(4) Uani d . 1
C C14 0.2547(3) 0.1430(2) 1.08612(15) 0.0232(5) Uani d . 1
O O14 0.32080(18) 0.10218(16) 1.15269(11) 0.0286(4) Uani d . 1
C C141 0.4708(3) 0.0588(3) 1.13729(18) 0.0335(6) Uani d . 1
C C15 0.0961(2) 0.1702(2) 1.09502(14) 0.0216(4) Uani d . 1
C C151 0.0039(3) 0.1288(2) 1.16083(15) 0.0247(5) Uani d . 1
O O151 -0.14254(18) 0.12705(15) 1.16863(11) 0.0282(4) Uani d . 1
C C16 0.0360(2) 0.2171(2) 1.02430(15) 0.0220(4) Uani d . 1
N N21 -0.1009(2) 0.26789(17) 1.03052(12) 0.0232(4) Uani d . 1
C C22 -0.1337(3) 0.3505(2) 1.12282(15) 0.0258(5) Uani d . 1
C C23 -0.1729(3) 0.4679(2) 1.10309(15) 0.0259(5) Uani d . 1
C C23a -0.2266(3) 0.4161(2) 0.99630(15) 0.0228(5) Uani d . 1
C C24 -0.3113(3) 0.4643(2) 0.93744(16) 0.0264(5) Uani d . 1
C C25 -0.3441(3) 0.3985(2) 0.83944(16) 0.0265(5) Uani d . 1
C C26 -0.2934(3) 0.2849(2) 0.80039(16) 0.0258(5) Uani d . 1
C C27 -0.2096(3) 0.2351(2) 0.85884(15) 0.0240(5) Uani d . 1
C C27a -0.1767(2) 0.3022(2) 0.95651(15) 0.0214(4) Uani d . 1
N N31 -0.0291(2) 0.19891(17) 0.43799(12) 0.0233(4) Uani d . 1
C C32 -0.1572(3) 0.0949(2) 0.41639(15) 0.0219(4) Uani d . 1
N N32 -0.2335(2) 0.03817(18) 0.32449(13) 0.0272(4) Uani d . 1
N N33 -0.2252(2) 0.04228(17) 0.47789(13) 0.0236(4) Uani d . 1
C C34 -0.1436(3) 0.0938(2) 0.56673(15) 0.0226(5) Uani d . 1
O O34 -0.19847(18) 0.04248(14) 0.63094(10) 0.0267(4) Uani d . 1
C C341 -0.3425(3) -0.0666(2) 0.59653(17) 0.0297(5) Uani d . 1
C C35 0.0019(2) 0.1983(2) 0.59979(14) 0.0214(4) Uani d . 1
C C351 0.1048(3) 0.2173(2) 0.68859(15) 0.0250(5) Uani d . 1
O O351 0.25403(18) 0.27528(15) 0.71601(11) 0.0273(4) Uani d . 1
C C36 0.0437(3) 0.2560(2) 0.53065(15) 0.0217(4) Uani d . 1
N N41 0.1558(2) 0.37265(17) 0.55452(12) 0.0235(4) Uani d . 1
C C42 0.1924(3) 0.4725(2) 0.65157(15) 0.0267(5) Uani d . 1
C C43 0.2289(3) 0.6021(2) 0.63562(16) 0.0283(5) Uani d . 1
C C43a 0.2674(3) 0.5658(2) 0.53581(15) 0.0244(5) Uani d . 1
C C44 0.3415(3) 0.6436(2) 0.48904(16) 0.0281(5) Uani d . 1
C C45 0.3673(3) 0.5873(2) 0.39637(17) 0.0318(5) Uani d . 1
C C46 0.3155(3) 0.4537(2) 0.35030(17) 0.0316(5) Uani d . 1
C C47 0.2390(3) 0.3744(2) 0.39613(16) 0.0283(5) Uani d . 1
C C47a 0.2171(3) 0.4320(2) 0.48942(15) 0.0233(5) Uani d . 1
H H12A 0.3119 0.2371 0.8436 0.030 Uiso d R 1
H H12B 0.4492 0.1973 0.8907 0.030 Uiso d R 1
H H14A 0.5588 0.1295 1.1342 0.050 Uiso calc R 1
H H14B 0.4479 -0.0151 1.0769 0.050 Uiso calc R 1
H H14C 0.5079 0.0322 1.1902 0.050 Uiso calc R 1
H H151 0.0634 0.0994 1.2032 0.030 Uiso calc R 1
H H22A -0.0342 0.3780 1.1737 0.031 Uiso calc R 1
H H22B -0.2300 0.3035 1.1427 0.031 Uiso calc R 1
H H23A -0.2639 0.4958 1.1362 0.031 Uiso calc R 1
H H23B -0.0724 0.5418 1.1234 0.031 Uiso calc R 1
H H24 -0.3464 0.5416 0.9640 0.032 Uiso calc R 1
H H25 -0.4017 0.4310 0.7985 0.032 Uiso calc R 1
H H26 -0.3163 0.2409 0.7330 0.031 Uiso calc R 1
H H27 -0.1758 0.1572 0.8324 0.029 Uiso calc R 1
H H32A -0.1999 0.0644 0.2800 0.033 Uiso d R 1
H H32B -0.3076 -0.0337 0.3112 0.033 Uiso d R 1
H H34A -0.3197 -0.1357 0.5435 0.045 Uiso calc R 1
H H34B -0.4392 -0.0399 0.5741 0.045 Uiso calc R 1
H H34C -0.3667 -0.0986 0.6485 0.045 Uiso calc R 1
H H351 0.0520 0.1811 0.7307 0.030 Uiso calc R 1
H H42A 0.2907 0.4652 0.6905 0.032 Uiso calc R 1
H H42B 0.0951 0.4635 0.6846 0.032 Uiso calc R 1
H H43A 0.1303 0.6393 0.6403 0.034 Uiso calc R 1
H H43B 0.3258 0.6654 0.6826 0.034 Uiso calc R 1
H H44 0.3746 0.7351 0.5201 0.034 Uiso calc R 1
H H45 0.4206 0.6402 0.3642 0.038 Uiso calc R 1
H H46 0.3327 0.4161 0.2865 0.038 Uiso calc R 1
H H47 0.2026 0.2831 0.3644 0.034 Uiso calc R 1

loop_
_atom_site_aniso_label
_atom_site_aniso_U_11
_atom_site_aniso_U_22
_atom_site_aniso_U_33
_atom_site_aniso_U_12
_atom_site_aniso_U_13
_atom_site_aniso_U_23
N11 0.0214(9) 0.0242(9) 0.0210(9) 0.0069(7) 0.0050(7) 0.0085(7)
C12 0.0232(10) 0.0190(10) 0.0212(11) 0.0040(8) 0.0029(8) 0.0068(9)
N12 0.0227(9) 0.0331(10) 0.0248(10) 0.0099(8) 0.0055(7) 0.0153(8)
N13 0.0224(9) 0.0284(10) 0.0237(10) 0.0071(8) 0.0053(7) 0.0120(8)
C14 0.0236(11) 0.0234(11) 0.0226(11) 0.0056(9) 0.0007(9) 0.0092(9)
O14 0.0248(8) 0.0421(9) 0.0272(8) 0.0161(7) 0.0066(6) 0.0180(7)
C141 0.0272(12) 0.0476(15) 0.0384(14) 0.0182(11) 0.0108(10) 0.0248(12)
C15 0.0197(10) 0.0250(11) 0.0199(11) 0.0055(8) 0.0034(8) 0.0079(9)
C151 0.0267(11) 0.0275(12) 0.0219(11) 0.0091(9) 0.0056(9) 0.0097(9)
O151 0.0233(8) 0.0338(9) 0.0314(9) 0.0074(7) 0.0079(7) 0.0159(7)
C16 0.0188(10) 0.0224(11) 0.0229(11) 0.0037(8) 0.0027(8) 0.0066(9)
N21 0.0236(9) 0.0289(10) 0.0205(9) 0.0095(8) 0.0045(7) 0.0111(8)
C22 0.0296(11) 0.0294(12) 0.0210(11) 0.0118(9) 0.0080(9) 0.0086(9)
C23 0.0273(11) 0.0263(11) 0.0243(11) 0.0082(9) 0.0057(9) 0.0079(9)
C23a 0.0211(10) 0.0232(11) 0.0240(11) 0.0037(8) 0.0065(8) 0.0088(9)
C24 0.0289(11) 0.0231(11) 0.0299(12) 0.0082(9) 0.0075(9) 0.0113(10)
C25 0.0258(11) 0.0296(12) 0.0285(12) 0.0086(9) 0.0045(9) 0.0153(10)
C26 0.0254(11) 0.0307(12) 0.0215(11) 0.0076(9) 0.0037(9) 0.0093(9)
C27 0.0224(10) 0.0267(11) 0.0238(11) 0.0064(9) 0.0058(9) 0.0093(9)
C27a 0.0189(10) 0.0263(11) 0.0211(11) 0.0049(8) 0.0040(8) 0.0115(9)
N31 0.0241(9) 0.0242(9) 0.0208(9) 0.0048(7) 0.0037(7) 0.0078(8)
C32 0.0231(10) 0.0226(11) 0.0220(11) 0.0090(9) 0.0052(8) 0.0081(9)
N32 0.0297(10) 0.0273(10) 0.0223(10) 0.0018(8) 0.0031(8) 0.0091(8)
N33 0.0232(9) 0.0245(9) 0.0234(10) 0.0054(7) 0.0050(7) 0.0089(8)
C34 0.0242(10) 0.0230(11) 0.0246(11) 0.0099(9) 0.0091(9) 0.0097(9)
O34 0.0282(8) 0.0289(8) 0.0242(8) 0.0033(6) 0.0071(6) 0.0128(7)
C341 0.0284(11) 0.0286(12) 0.0325(13) 0.0005(9) 0.0082(10) 0.0145(10)
C35 0.0217(10) 0.0231(11) 0.0201(11) 0.0063(8) 0.0049(8) 0.0077(9)
C351 0.0270(11) 0.0257(11) 0.0250(11) 0.0075(9) 0.0067(9) 0.0115(9)
O351 0.0250(8) 0.0281(8) 0.0288(9) 0.0051(6) 0.0005(6) 0.0120(7)
C36 0.0241(10) 0.0211(10) 0.0219(11) 0.0087(8) 0.0059(8) 0.0078(9)
N41 0.0283(9) 0.0218(9) 0.0195(9) 0.0033(8) 0.0047(7) 0.0079(7)
C42 0.0327(12) 0.0252(11) 0.0214(11) 0.0067(9) 0.0050(9) 0.0075(9)
C43 0.0339(12) 0.0236(11) 0.0255(12) 0.0051(9) 0.0043(10) 0.0079(9)
C43a 0.0239(11) 0.0258(11) 0.0249(11) 0.0052(9) 0.0027(9) 0.0115(9)
C44 0.0280(11) 0.0245(11) 0.0306(12) 0.0029(9) 0.0009(9) 0.0115(10)
C45 0.0311(12) 0.0350(13) 0.0339(13) 0.0034(10) 0.0061(10) 0.0210(11)
C46 0.0352(13) 0.0357(13) 0.0252(12) 0.0065(10) 0.0078(10) 0.0134(10)
C47 0.0323(12) 0.0254(11) 0.0243(12) 0.0040(9) 0.0044(9) 0.0073(9)
C47a 0.0236(10) 0.0243(11) 0.0233(11) 0.0041(9) 0.0033(9) 0.0116(9)

loop_
_atom_type_symbol
_atom_type_description
_atom_type_scat_dispersion_real
_atom_type_scat_dispersion_imag
_atom_type_scat_source
C C 0.0033 0.0016 'International Tables Vol C Tables 4.2.6.8 and 6.1.1.4'
H H 0.0000 0.0000 'International Tables Vol C Tables 4.2.6.8 and 6.1.1.4'
N N 0.0061 0.0033 'International Tables Vol C Tables 4.2.6.8 and 6.1.1.4'
O O 0.0106 0.0060 'International Tables Vol C Tables 4.2.6.8 and 6.1.1.4'

loop_
_geom_angle_atom_site_label_1
_geom_angle_atom_site_label_2
_geom_angle_atom_site_label_3
_geom_angle
_geom_angle_publ_flag
C12 N11 C16 116.41(18) no
N12 C12 N11 117.39(18) no
N12 C12 N13 115.71(18) no
N11 C12 N13 126.88(19) no
C12 N12 H12A 119.4 no
C12 N12 H12B 115.1 no
H12A N12 H12B 121.7 no
C14 N13 C12 115.09(18) no
N13 C14 O14 118.54(18) no
N13 C14 C15 125.00(19) no
O14 C14 C15 116.45(18) no
C14 O14 C141 116.64(17) no
O14 C141 H14A 109.5 no
O14 C141 H14B 109.5 no
H14A C141 H14B 109.5 no
O14 C141 H14C 109.5 no
H14A C141 H14C 109.5 no
H14B C141 H14C 109.5 no
C14 C15 C16 113.58(18) no
C14 C15 C151 118.31(18) no
C16 C15 C151 127.22(18) no
O151 C151 C15 127.6(2) no
O151 C151 H151 116.2 no
C15 C151 H151 116.2 no
N11 C16 N21 116.05(18) no
N11 C16 C15 122.28(18) no
N21 C16 C15 121.65(18) no
C16 N21 C27a 123.53(17) no
C16 N21 C22 122.32(17) no
C27a N21 C22 107.93(16) no
N21 C22 C23 104.66(16) no
N21 C22 H22A 110.8 no
C23 C22 H22A 110.8 no
N21 C22 H22B 110.8 no
C23 C22 H22B 110.8 no
H22A C22 H22B 108.9 no
C23a C23 C22 102.53(17) no
C23a C23 H23A 111.3 no
C22 C23 H23A 111.3 no
C23a C23 H23B 111.3 no
C22 C23 H23B 111.3 no
H23A C23 H23B 109.2 no
C24 C23a C27a 119.86(19) no
C24 C23a C23 130.4(2) no
C27a C23a C23 109.77(18) no
C25 C24 C23a 119.2(2) no
C25 C24 H24 120.4 no
C23a C24 H24 120.4 no
C24 C25 C26 120.5(2) no
C24 C25 H25 119.7 no
C26 C25 H25 119.7 no
C27 C26 C25 120.8(2) no
C27 C26 H26 119.6 no
C25 C26 H26 119.6 no
C27a C27 C26 118.2(2) no
C27a C27 H27 120.9 no
C26 C27 H27 120.9 no
C27 C27a C23a 121.49(19) no
C27 C27a N21 128.57(19) no
C23a C27a N21 109.85(18) no
C32 N31 C36 116.56(18) no
N31 C32 N32 117.36(19) no
N31 C32 N33 127.17(19) no
N32 C32 N33 115.39(18) no
C32 N32 H32A 122.5 no
C32 N32 H32B 115.5 no
H32A N32 H32B 121.2 no
C34 N33 C32 114.80(18) no
N33 C34 O34 118.33(18) no
N33 C34 C35 124.76(19) no
O34 C34 C35 116.90(18) no
C34 O34 C341 116.86(17) no
O34 C341 H34A 109.5 no
O34 C341 H34B 109.5 no
H34A C341 H34B 109.5 no
O34 C341 H34C 109.5 no
H34A C341 H34C 109.5 no
H34B C341 H34C 109.5 no
C34 C35 C36 113.86(18) no
C34 C35 C351 117.54(18) no
C36 C35 C351 127.43(19) no
O351 C351 C35 127.1(2) no
O351 C351 H351 116.4 no
C35 C351 H351 116.4 no
N31 C36 N41 116.13(18) no
N31 C36 C35 121.61(19) no
N41 C36 C35 122.24(19) no
C36 N41 C47a 126.13(17) no
C36 N41 C42 122.96(17) no
C47a N41 C42 108.67(16) no
N41 C42 C43 105.03(17) no
N41 C42 H42A 110.7 no
C43 C42 H42A 110.7 no
N41 C42 H42B 110.7 no
C43 C42 H42B 110.7 no
H42A C42 H42B 108.8 no
C43a C43 C42 102.93(18) no
C43a C43 H43A 111.2 no
C42 C43 H43A 111.2 no
C43a C43 H43B 111.2 no
C42 C43 H43B 111.2 no
H43A C43 H43B 109.1 no
C44 C43a C47a 120.0(2) no
C44 C43a C43 129.7(2) no
C47a C43a C43 110.34(18) no
C43a C44 C45 119.4(2) no
C43a C44 H44 120.3 no
C45 C44 H44 120.3 no
C44 C45 C46 120.3(2) no
C44 C45 H45 119.9 no
C46 C45 H45 119.9 no
C47 C46 C45 120.9(2) no
C47 C46 H46 119.5 no
C45 C46 H46 119.5 no
C47a C47 C46 118.1(2) no
C47a C47 H47 120.9 no
C46 C47 H47 120.9 no
C47 C47a C43a 121.3(2) no
C47 C47a N41 129.2(2) no
C43a C47a N41 109.34(18) no

loop_
_geom_bond_atom_site_label_1
_geom_bond_atom_site_label_2
_geom_bond_distance
_geom_bond_publ_flag
N11 C12 1.338(3) y
C12 N13 1.355(3) y
N13 C14 1.317(3) y
C14 C15 1.418(3) y
C15 C16 1.423(3) y
C16 N11 1.343(3) y
C12 N12 1.337(3) y
C14 O14 1.345(2) y
C16 N21 1.370(3) y
C15 C151 1.439(3) y
C151 O151 1.226(3) y
N12 H12A 0.86 no
N12 H12B 0.86 no
O14 C141 1.438(3) no
C141 H14A 0.98 no
C141 H14B 0.98 no
C141 H14C 0.98 no
C151 H151 0.95 no
N21 C27a 1.423(3) no
N21 C22 1.481(3) no
C22 C23 1.536(3) no
C22 H22A 0.99 no
C22 H22B 0.99 no
C23 C23a 1.502(3) no
C23 H23A 0.99 no
C23 H23B 0.99 no
C23a C24 1.385(3) no
C23a C27a 1.395(3) no
C24 C25 1.385(3) no
C24 H24 0.95 no
C25 C26 1.393(3) no
C25 H25 0.95 no
C26 C27 1.390(3) no
C26 H26 0.95 no
C27 C27a 1.383(3) no
C27 H27 0.95 no
N31 C32 1.334(3) y
C32 N33 1.355(3) y
N33 C34 1.317(3) y
C34 C35 1.417(3) y
C35 C36 1.425(3) y
C36 N31 1.345(3) y
C32 N32 1.343(3) y
C34 O34 1.344(2) y
C36 N41 1.359(3) y
C35 C351 1.440(3) y
C351 O351 1.233(3) y
N32 H32A 0.86 no
N32 H32B 0.86 no
O34 C341 1.438(3) no
C341 H34A 0.98 no
C341 H34B 0.98 no
C341 H34C 0.98 no
C351 H351 0.95 no
N41 C47a 1.427(3) no
N41 C42 1.479(3) no
C42 C43 1.531(3) no
C42 H42A 0.99 no
C42 H42B 0.99 no
C43 C43a 1.502(3) no
C43 H43A 0.99 no
C43 H43B 0.99 no
C43a C44 1.378(3) no
C43a C47a 1.391(3) no
C44 C45 1.385(3) no
C44 H44 0.95 no
C45 C46 1.389(3) no
C45 H45 0.95 no
C46 C47 1.386(3) no
C46 H46 0.95 no
C47 C47a 1.385(3) no
C47 H47 0.95 no

loop_
_geom_hbond_atom_site_label_D
_geom_hbond_atom_site_label_H
_geom_hbond_atom_site_label_A
_geom_hbond_site_symmetry_A
_geom_hbond_distance_DH
_geom_hbond_distance_HA
_geom_hbond_distance_DA
_geom_hbond_angle_DHA
_geom_hbond_publ_flag
N12 H12A O351 . 0.86 2.13 2.952(2) 160 y
N32 H32A O151 1_554 0.86 2.07 2.930(3) 175 y
N12 H12B Cg2 1_655 0.86 2.61 3.294(4) 136 y

loop_
_geom_torsion_atom_site_label_1
_geom_torsion_atom_site_label_2
_geom_torsion_atom_site_label_3
_geom_torsion_atom_site_label_4
_geom_torsion
_geom_torsion_publ_flag
C16 N11 C12 N12 -174.35(18) no
C16 N11 C12 N13 3.6(3) no
N12 C12 N13 C14 -178.88(18) no
N11 C12 N13 C14 3.2(3) no
C12 N13 C14 O14 176.52(18) no
C12 N13 C14 C15 -4.0(3) no
N13 C14 O14 C141 -8.1(3) no
C15 C14 O14 C141 172.34(19) no
N13 C14 C15 C16 -1.5(3) no
O14 C14 C15 C16 177.98(18) no
N13 C14 C15 C151 168.4(2) no
O14 C14 C15 C151 -12.1(3) no
C14 C15 C151 O151 -168.9(2) no
C16 C15 C151 O151 -0.5(4) no
C12 N11 C16 N21 168.48(18) no
C12 N11 C16 C15 -9.7(3) no
C14 C15 C16 N11 8.7(3) no
C151 C15 C16 N11 -160.1(2) no
C14 C15 C16 N21 -169.37(19) no
C151 C15 C16 N21 21.8(3) no
N11 C16 N21 C27a 9.2(3) no
C15 C16 N21 C27a -172.59(19) no
N11 C16 N21 C22 -139.7(2) no
C15 C16 N21 C22 38.5(3) no
C16 N21 C22 C23 131.9(2) no
C27a N21 C22 C23 -21.2(2) no
N21 C22 C23 C23a 22.3(2) no
C22 C23 C23a C24 164.2(2) no
C22 C23 C23a C27a -16.4(2) no
C27a C23a C24 C25 -0.4(3) no
C23 C23a C24 C25 178.9(2) no
C23a C24 C25 C26 0.3(3) no
C24 C25 C26 C27 0.3(3) no
C25 C26 C27 C27a -0.6(3) no
C26 C27 C27a C23a 0.5(3) no
C26 C27 C27a N21 176.66(19) no
C24 C23a C27a C27 0.0(3) no
C23 C23a C27a C27 -179.43(18) no
C24 C23a C27a N21 -176.79(18) no
C23 C23a C27a N21 3.7(2) no
C16 N21 C27a C27 42.2(3) no
C22 N21 C27a C27 -165.2(2) no
C16 N21 C27a C23a -141.3(2) no
C22 N21 C27a C23a 11.4(2) no
C36 N31 C32 N32 178.75(18) no
C36 N31 C32 N33 2.0(3) no
N31 C32 N33 C34 -7.0(3) no
N32 C32 N33 C34 176.19(18) no
C32 N33 C34 O34 -176.69(17) no
C32 N33 C34 C35 1.7(3) no
N33 C34 O34 C341 0.7(3) no
C35 C34 O34 C341 -177.80(18) no
N33 C34 C35 C36 7.3(3) no
O34 C34 C35 C36 -174.29(18) no
N33 C34 C35 C351 -161.2(2) no
O34 C34 C35 C351 17.1(3) no
C34 C35 C351 O351 158.1(2) no
C36 C35 C351 O351 -8.7(4) no
C32 N31 C36 N41 -170.04(18) no
C32 N31 C36 C35 8.4(3) no
C34 C35 C36 N31 -12.5(3) no
C351 C35 C36 N31 154.7(2) no
C34 C35 C36 N41 165.82(19) no
C351 C35 C36 N41 -27.0(3) no
N31 C36 N41 C47a -7.9(3) no
C35 C36 N41 C47a 173.67(19) no
N31 C36 N41 C42 153.14(19) no
C35 C36 N41 C42 -25.3(3) no
C36 N41 C42 C43 -146.42(19) no
C47a N41 C42 C43 17.5(2) no
N41 C42 C43 C43a -18.8(2) no
C42 C43 C43a C44 -165.3(2) no
C42 C43 C43a C47a 14.4(2) no
C47a C43a C44 C45 -0.9(3) no
C43 C43a C44 C45 178.8(2) no
C43a C44 C45 C46 1.4(3) no
C44 C45 C46 C47 -0.7(4) no
C45 C46 C47 C47a -0.6(3) no
C46 C47 C47a C43a 1.1(3) no
C46 C47 C47a N41 -174.2(2) no
C44 C43a C47a C47 -0.4(3) no
C43 C43a C47a C47 179.89(19) no
C44 C43a C47a N41 175.77(19) no
C43 C43a C47a N41 -3.9(2) no
C36 N41 C47a C47 -29.8(3) no
C42 N41 C47a C47 166.9(2) no
C36 N41 C47a C43a 154.4(2) no
C42 N41 C47a C43a -8.8(2) no

loop_
_cod_related_entry_id
_cod_related_entry_database
_cod_related_entry_code
1 ChemSpider 30654080
